data_4344885
loop_
_publ_author_name
'Li, Wenyi'
'Ouyang, Hao'
'Chen, Lijuan'
'Yuan, Dan'
'Zhang, Yong'
'Yao, Yingming'

_publ_section_title
;
 A Comparative Study on Dinuclear and Mononuclear Aluminum Methyl
 Complexes Bearing Piperidyl-Phenolato Ligands in ROP of Epoxides.
;
_journal_issue 13
_journal_name_full 'Inorganic chemistry'
_journal_page_first 6520
_journal_page_last 6524
_journal_paper_doi 10.1021/acs.inorgchem.6b00639
_journal_volume 55
_journal_year 2016
_chemical_formula_moiety 'C25 H47 Al2 N O'
_chemical_formula_sum 'C25 H47 Al2 N O'
_chemical_formula_weight 431.60
_chemical_name_systematic
; 
 ? 
;
_space_group_IT_number 14
_symmetry_cell_setting monoclinic
_symmetry_Int_Tables_number 14
_symmetry_space_group_name_Hall '-P 2yn'
_symmetry_space_group_name_H-M 'P 1 21/n 1'
_atom_sites_solution_hydrogens geom
_atom_sites_solution_primary direct
_atom_sites_solution_secondary difmap
_audit_creation_method SHELXL-97
_cell_angle_alpha 90.00
_cell_angle_beta 105.212(7)
_cell_angle_gamma 90.00
_cell_formula_units_Z 4
_cell_length_a 10.339(4)
_cell_length_b 16.092(5)
_cell_length_c 16.733(6)
_cell_measurement_reflns_used 12162
_cell_measurement_temperature 223(2)
_cell_measurement_theta_max 27.8
_cell_measurement_theta_min 3.1
_cell_volume 2686.4(16)
_computing_cell_refinement CrystalClear
_computing_data_collection CrystalClear
_computing_data_reduction CrystalStructure
_computing_structure_refinement 'SHELXL-97 (Sheldrick, 1997)'
_computing_structure_solution 'SHELXS-97 (Sheldrick, 1990)'
_diffrn_ambient_temperature 223(2)
_diffrn_detector_area_resol_mean 14.63
_diffrn_measured_fraction_theta_full 0.996
_diffrn_measured_fraction_theta_max 0.996
_diffrn_measurement_device_type 'Rigaku Saturn'
_diffrn_measurement_method \w
_diffrn_radiation_monochromator graphite
_diffrn_radiation_source 'fine-focus sealed tube'
_diffrn_radiation_type MoK\a
_diffrn_radiation_wavelength 0.71075
_diffrn_reflns_av_R_equivalents 0.0518
_diffrn_reflns_av_sigmaI/netI 0.0653
_diffrn_reflns_limit_h_max 11
_diffrn_reflns_limit_h_min -12
_diffrn_reflns_limit_k_max 19
_diffrn_reflns_limit_k_min -16
_diffrn_reflns_limit_l_max 20
_diffrn_reflns_limit_l_min -17
_diffrn_reflns_number 13548
_diffrn_reflns_theta_full 25.50
_diffrn_reflns_theta_max 25.50
_diffrn_reflns_theta_min 3.07
_exptl_absorpt_coefficient_mu 0.123
_exptl_absorpt_correction_T_max 0.984
_exptl_absorpt_correction_T_min 0.724
_exptl_absorpt_correction_type multi-scan
_exptl_absorpt_process_details 'Jacobson, R. (1998) Private communication'
_exptl_crystal_colour colorless
_exptl_crystal_density_diffrn 1.067
_exptl_crystal_density_method 'not measured'
_exptl_crystal_description prism
_exptl_crystal_F_000 952
_exptl_crystal_size_max 0.70
_exptl_crystal_size_mid 0.70
_exptl_crystal_size_min 0.40
_refine_diff_density_max 0.291
_refine_diff_density_min -0.356
_refine_diff_density_rms '0.076 =###END'
_refine_ls_extinction_method none
_refine_ls_goodness_of_fit_ref 1.055
_refine_ls_hydrogen_treatment constr
_refine_ls_matrix_type full
_refine_ls_number_parameters 274
_refine_ls_number_reflns 4980
_refine_ls_number_restraints 0
_refine_ls_restrained_S_all 1.055
_refine_ls_R_factor_all 0.1036
_refine_ls_R_factor_gt 0.0694
_refine_ls_shift/su_max 0.001
_refine_ls_shift/su_mean 0.000
_refine_ls_structure_factor_coef Fsqd
_refine_ls_weighting_details 'calc w=1/[\s^2^(Fo^2^)+(0.0971P)^2^+2.9469P] where P=(Fo^2^+2Fc^2^)/3'
_refine_ls_weighting_scheme calc
_refine_ls_wR_factor_gt 0.1709
_refine_ls_wR_factor_ref 0.2115
_reflns_number_gt 3664
_reflns_number_total 4980
_reflns_threshold_expression >2sigma(I)
_cod_data_source_file ic6b00639_si_002.cif
_cod_data_source_block shelxl
_cod_original_cell_volume 2686.4(15)
_cod_original_sg_symbol_H-M 'P 21/n'
_cod_database_code 4344885

loop_
_symmetry_equiv_pos_as_xyz
'x, y, z'
'-x+1/2, y+1/2, -z+1/2'
'-x, -y, -z'
'x-1/2, -y-1/2, z-1/2'

loop_
_atom_site_label
_atom_site_type_symbol
_atom_site_fract_x
_atom_site_fract_y
_atom_site_fract_z
_atom_site_U_iso_or_equiv
_atom_site_adp_type
_atom_site_occupancy
_atom_site_symmetry_multiplicity
_atom_site_calc_flag
_atom_site_refinement_flags
Al1 Al 0.57415(11) 0.09338(6) 0.16999(6) 0.0313(3) Uani 1 1 d .
Al2 Al 0.27320(12) 0.17393(7) 0.07491(7) 0.0364(3) Uani 1 1 d .
O1 O 0.3933(2) 0.10844(14) 0.16065(13) 0.0279(5) Uani 1 1 d .
N1 N 0.6388(3) 0.18508(17) 0.25653(17) 0.0308(7) Uani 1 1 d .
C1 C 0.3652(3) 0.0982(2) 0.2385(2) 0.0278(7) Uani 1 1 d .
C2 C 0.2875(3) 0.0341(2) 0.2580(2) 0.0290(8) Uani 1 1 d .
C3 C 0.2695(3) 0.0365(2) 0.3386(2) 0.0306(8) Uani 1 1 d .
H3 H 0.2166 -0.0055 0.3532 0.037 Uiso 1 1 calc R
C4 C 0.3230(3) 0.09520(19) 0.3975(2) 0.0272(7) Uani 1 1 d .
C5 C 0.4053(3) 0.1556(2) 0.3760(2) 0.0297(8) Uani 1 1 d .
H5 H 0.4470 0.1956 0.4153 0.036 Uiso 1 1 calc R
C6 C 0.4259(3) 0.1569(2) 0.2977(2) 0.0277(7) Uani 1 1 d .
C7 C 0.5149(3) 0.2214(2) 0.2744(2) 0.0286(7) Uani 1 1 d .
H7A H 0.5419 0.2616 0.3198 0.034 Uiso 1 1 calc R
H7B H 0.4637 0.2515 0.2254 0.034 Uiso 1 1 calc R
C8 C 0.7270(4) 0.1537(2) 0.3366(2) 0.0390(9) Uani 1 1 d .
H8A H 0.6845 0.1054 0.3547 0.047 Uiso 1 1 calc R
H8B H 0.7361 0.1970 0.3789 0.047 Uiso 1 1 calc R
C9 C 0.8658(4) 0.1292(3) 0.3296(3) 0.0505(11) Uani 1 1 d .
H9A H 0.9200 0.1101 0.3836 0.061 Uiso 1 1 calc R
H9B H 0.8578 0.0831 0.2903 0.061 Uiso 1 1 calc R
C10 C 0.9352(4) 0.2018(3) 0.3007(3) 0.0571(12) Uani 1 1 d .
H10A H 1.0223 0.1840 0.2938 0.068 Uiso 1 1 calc R
H10B H 0.9504 0.2463 0.3420 0.068 Uiso 1 1 calc R
C11 C 0.8473(4) 0.2333(3) 0.2184(3) 0.0490(11) Uani 1 1 d .
H11A H 0.8890 0.2822 0.2007 0.059 Uiso 1 1 calc R
H11B H 0.8391 0.1902 0.1761 0.059 Uiso 1 1 calc R
C12 C 0.7092(4) 0.2561(2) 0.2271(2) 0.0375(9) Uani 1 1 d .
H12A H 0.7179 0.3023 0.2663 0.045 Uiso 1 1 calc R
H12B H 0.6540 0.2753 0.1734 0.045 Uiso 1 1 calc R
C13 C 0.2230(4) -0.0404(2) 0.2038(2) 0.0379(9) Uani 1 1 d .
C14 C 0.2910(5) -0.1202(2) 0.2438(3) 0.0487(11) Uani 1 1 d .
H14A H 0.2490 -0.1679 0.2118 0.073 Uiso 1 1 calc R
H14B H 0.2818 -0.1246 0.2999 0.073 Uiso 1 1 calc R
H14C H 0.3853 -0.1188 0.2451 0.073 Uiso 1 1 calc R
C15 C 0.2339(5) -0.0387(3) 0.1147(2) 0.0534(12) Uani 1 1 d .
H15A H 0.1970 -0.0896 0.0868 0.080 Uiso 1 1 calc R
H15B H 0.3274 -0.0338 0.1146 0.080 Uiso 1 1 calc R
H15C H 0.1844 0.0086 0.0860 0.080 Uiso 1 1 calc R
C16 C 0.0729(4) -0.0441(3) 0.2021(3) 0.0551(11) Uani 1 1 d .
H16A H 0.0300 0.0079 0.1810 0.083 Uiso 1 1 calc R
H16B H 0.0643 -0.0533 0.2578 0.083 Uiso 1 1 calc R
H16C H 0.0301 -0.0894 0.1665 0.083 Uiso 1 1 calc R
C17 C 0.2970(4) 0.0972(2) 0.4838(2) 0.0334(8) Uani 1 1 d .
C18 C 0.2055(5) 0.0266(3) 0.4966(3) 0.0534(11) Uani 1 1 d .
H18A H 0.1214 0.0292 0.4540 0.080 Uiso 1 1 calc R
H18B H 0.1884 0.0322 0.5507 0.080 Uiso 1 1 calc R
H18C H 0.2487 -0.0263 0.4934 0.080 Uiso 1 1 calc R
C19 C 0.2299(4) 0.1797(3) 0.4941(2) 0.0457(10) Uani 1 1 d .
H19A H 0.1473 0.1853 0.4506 0.069 Uiso 1 1 calc R
H19B H 0.2897 0.2251 0.4906 0.069 Uiso 1 1 calc R
H19C H 0.2101 0.1809 0.5477 0.069 Uiso 1 1 calc R
C20 C 0.4293(4) 0.0905(3) 0.5505(2) 0.0450(10) Uani 1 1 d .
H20A H 0.4131 0.0971 0.6047 0.068 Uiso 1 1 calc R
H20B H 0.4899 0.1336 0.5421 0.068 Uiso 1 1 calc R
H20C H 0.4691 0.0364 0.5471 0.068 Uiso 1 1 calc R
C21 C 0.6293(4) -0.0154(2) 0.2197(3) 0.0466(10) Uani 1 1 d .
H21A H 0.6158 -0.0173 0.2749 0.070 Uiso 1 1 calc R
H21B H 0.7233 -0.0244 0.2230 0.070 Uiso 1 1 calc R
H21C H 0.5760 -0.0585 0.1859 0.070 Uiso 1 1 calc R
C22 C 0.6135(4) 0.1187(3) 0.0650(2) 0.0434(9) Uani 1 1 d .
H22A H 0.5598 0.0834 0.0219 0.065 Uiso 1 1 calc R
H22B H 0.7078 0.1089 0.0699 0.065 Uiso 1 1 calc R
H22C H 0.5925 0.1765 0.0509 0.065 Uiso 1 1 calc R
C23 C 0.1061(5) 0.1813(3) 0.1109(3) 0.0605(12) Uani 1 1 d .
H23A H 0.0658 0.1266 0.1087 0.091 Uiso 1 1 calc R
H23B H 0.0440 0.2188 0.0746 0.091 Uiso 1 1 calc R
H23C H 0.1264 0.2022 0.1673 0.091 Uiso 1 1 calc R
C24 C 0.2589(5) 0.1167(3) -0.0308(2) 0.0554(12) Uani 1 1 d .
H24A H 0.3234 0.1401 -0.0575 0.083 Uiso 1 1 calc R
H24B H 0.1691 0.1238 -0.0666 0.083 Uiso 1 1 calc R
H24C H 0.2771 0.0580 -0.0207 0.083 Uiso 1 1 calc R
C25 C 0.3520(4) 0.2857(2) 0.0692(2) 0.0467(10) Uani 1 1 d .
H25A H 0.3664 0.3131 0.1225 0.070 Uiso 1 1 calc R
H25B H 0.2912 0.3186 0.0271 0.070 Uiso 1 1 calc R
H25C H 0.4370 0.2799 0.0554 0.070 Uiso 1 1 calc R

loop_
_atom_site_aniso_label
_atom_site_aniso_U_11
_atom_site_aniso_U_22
_atom_site_aniso_U_33
_atom_site_aniso_U_23
_atom_site_aniso_U_13
_atom_site_aniso_U_12
Al1 0.0391(6) 0.0303(6) 0.0289(6) 0.0015(4) 0.0166(5) 0.0037(5)
Al2 0.0452(7) 0.0369(6) 0.0276(6) 0.0041(5) 0.0105(5) 0.0059(5)
O1 0.0342(12) 0.0299(12) 0.0215(11) 0.0017(9) 0.0107(10) -0.0003(10)
N1 0.0337(15) 0.0329(15) 0.0290(15) 0.0049(12) 0.0141(13) -0.0018(13)
C1 0.0377(19) 0.0257(16) 0.0242(16) -0.0021(13) 0.0155(14) 0.0019(14)
C2 0.0352(19) 0.0279(17) 0.0244(17) -0.0006(14) 0.0086(15) -0.0001(15)
C3 0.0308(18) 0.0342(18) 0.0286(18) 0.0038(15) 0.0114(15) 0.0014(15)
C4 0.0321(18) 0.0251(16) 0.0266(17) -0.0015(13) 0.0118(14) 0.0031(14)
C5 0.0318(18) 0.0311(18) 0.0260(17) -0.0064(14) 0.0075(14) -0.0003(15)
C6 0.0285(17) 0.0285(17) 0.0286(17) -0.0032(14) 0.0120(14) -0.0007(14)
C7 0.0340(18) 0.0270(17) 0.0262(17) -0.0048(14) 0.0102(14) -0.0027(15)
C8 0.043(2) 0.047(2) 0.0251(18) 0.0095(16) 0.0067(16) -0.0004(18)
C9 0.041(2) 0.064(3) 0.044(2) 0.007(2) 0.0068(19) 0.004(2)
C10 0.037(2) 0.084(3) 0.050(3) 0.008(2) 0.0114(19) -0.007(2)
C11 0.040(2) 0.067(3) 0.044(2) 0.008(2) 0.0178(19) -0.009(2)
C12 0.044(2) 0.039(2) 0.0328(19) 0.0047(16) 0.0154(17) -0.0101(17)
C13 0.053(2) 0.0336(19) 0.0300(19) -0.0064(15) 0.0159(17) -0.0115(17)
C14 0.070(3) 0.032(2) 0.044(2) -0.0074(17) 0.015(2) -0.009(2)
C15 0.089(3) 0.043(2) 0.028(2) -0.0146(17) 0.016(2) -0.023(2)
C16 0.057(3) 0.050(3) 0.057(3) -0.007(2) 0.014(2) -0.019(2)
C17 0.0366(19) 0.042(2) 0.0244(17) -0.0003(15) 0.0127(15) 0.0048(16)
C18 0.071(3) 0.061(3) 0.037(2) 0.001(2) 0.030(2) -0.010(2)
C19 0.060(3) 0.050(2) 0.034(2) -0.0038(18) 0.0231(19) 0.011(2)
C20 0.051(2) 0.061(3) 0.0228(18) -0.0003(17) 0.0100(17) 0.014(2)
C21 0.057(3) 0.036(2) 0.049(2) 0.0007(18) 0.019(2) 0.0088(19)
C22 0.056(2) 0.048(2) 0.032(2) -0.0032(17) 0.0228(18) -0.0024(19)
C23 0.058(3) 0.057(3) 0.072(3) 0.009(2) 0.026(2) 0.011(2)
C24 0.077(3) 0.054(3) 0.032(2) -0.0019(19) 0.008(2) 0.002(2)
C25 0.067(3) 0.036(2) 0.036(2) 0.0013(17) 0.012(2) 0.004(2)

loop_
_atom_type_symbol
_atom_type_description
_atom_type_scat_dispersion_real
_atom_type_scat_dispersion_imag
_atom_type_scat_source
C C 0.0033 0.0016 'International Tables Vol C Tables 4.2.6.8 and 6.1.1.4'
H H 0.0000 0.0000 'International Tables Vol C Tables 4.2.6.8 and 6.1.1.4'
N N 0.0061 0.0033 'International Tables Vol C Tables 4.2.6.8 and 6.1.1.4'
O O 0.0106 0.0060 'International Tables Vol C Tables 4.2.6.8 and 6.1.1.4'
Al Al 0.0645 0.0514 'International Tables Vol C Tables 4.2.6.8 and 6.1.1.4'

loop_
_geom_angle_atom_site_label_1
_geom_angle_atom_site_label_2
_geom_angle_atom_site_label_3
_geom_angle
O1 Al1 C22 110.00(15)
O1 Al1 C21 109.13(15)
C22 Al1 C21 117.66(18)
O1 Al1 N1 95.76(11)
C22 Al1 N1 112.29(15)
C21 Al1 N1 109.78(16)
O1 Al2 C24 107.04(16)
O1 Al2 C23 104.36(16)
C24 Al2 C23 115.9(2)
O1 Al2 C25 109.59(15)
C24 Al2 C25 108.40(19)
C23 Al2 C25 111.3(2)
C1 O1 Al1 110.74(19)
C1 O1 Al2 119.73(19)
Al1 O1 Al2 124.69(12)
C8 N1 C12 108.4(3)
C8 N1 C7 107.6(3)
C12 N1 C7 106.2(3)
C8 N1 Al1 113.5(2)
C12 N1 Al1 114.3(2)
C7 N1 Al1 106.40(19)
C6 C1 C2 120.9(3)
C6 C1 O1 114.3(3)
C2 C1 O1 124.8(3)
C1 C2 C3 115.6(3)
C1 C2 C13 128.4(3)
C3 C2 C13 116.0(3)
C4 C3 C2 125.1(3)
C4 C3 H3 117.4
C2 C3 H3 117.4
C3 C4 C5 116.9(3)
C3 C4 C17 123.5(3)
C5 C4 C17 119.7(3)
C6 C5 C4 120.7(3)
C6 C5 H5 119.7
C4 C5 H5 119.7
C5 C6 C1 120.7(3)
C5 C6 C7 120.9(3)
C1 C6 C7 118.4(3)
C6 C7 N1 113.1(3)
C6 C7 H7A 109.0
N1 C7 H7A 109.0
C6 C7 H7B 109.0
N1 C7 H7B 109.0
H7A C7 H7B 107.8
N1 C8 C9 112.6(3)
N1 C8 H8A 109.1
C9 C8 H8A 109.1
N1 C8 H8B 109.1
C9 C8 H8B 109.1
H8A C8 H8B 107.8
C10 C9 C8 111.1(4)
C10 C9 H9A 109.4
C8 C9 H9A 109.4
C10 C9 H9B 109.4
C8 C9 H9B 109.4
H9A C9 H9B 108.0
C9 C10 C11 109.0(3)
C9 C10 H10A 109.9
C11 C10 H10A 109.9
C9 C10 H10B 109.9
C11 C10 H10B 109.9
H10A C10 H10B 108.3
C12 C11 C10 110.3(3)
C12 C11 H11A 109.6
C10 C11 H11A 109.6
C12 C11 H11B 109.6
C10 C11 H11B 109.6
H11A C11 H11B 108.1
N1 C12 C11 113.3(3)
N1 C12 H12A 108.9
C11 C12 H12A 108.9
N1 C12 H12B 108.9
C11 C12 H12B 108.9
H12A C12 H12B 107.7
C15 C13 C14 107.5(3)
C15 C13 C2 115.4(3)
C14 C13 C2 108.4(3)
C15 C13 C16 108.4(3)
C14 C13 C16 108.6(3)
C2 C13 C16 108.5(3)
C13 C14 H14A 109.5
C13 C14 H14B 109.5
H14A C14 H14B 109.5
C13 C14 H14C 109.5
H14A C14 H14C 109.5
H14B C14 H14C 109.5
C13 C15 H15A 109.5
C13 C15 H15B 109.5
H15A C15 H15B 109.5
C13 C15 H15C 109.5
H15A C15 H15C 109.5
H15B C15 H15C 109.5
C13 C16 H16A 109.5
C13 C16 H16B 109.5
H16A C16 H16B 109.5
C13 C16 H16C 109.5
H16A C16 H16C 109.5
H16B C16 H16C 109.5
C20 C17 C19 109.0(3)
C20 C17 C18 108.3(3)
C19 C17 C18 108.3(3)
C20 C17 C4 109.9(3)
C19 C17 C4 108.7(3)
C18 C17 C4 112.6(3)
C17 C18 H18A 109.5
C17 C18 H18B 109.5
H18A C18 H18B 109.5
C17 C18 H18C 109.5
H18A C18 H18C 109.5
H18B C18 H18C 109.5
C17 C19 H19A 109.5
C17 C19 H19B 109.5
H19A C19 H19B 109.5
C17 C19 H19C 109.5
H19A C19 H19C 109.5
H19B C19 H19C 109.5
C17 C20 H20A 109.5
C17 C20 H20B 109.5
H20A C20 H20B 109.5
C17 C20 H20C 109.5
H20A C20 H20C 109.5
H20B C20 H20C 109.5
Al1 C21 H21A 109.5
Al1 C21 H21B 109.5
H21A C21 H21B 109.5
Al1 C21 H21C 109.5
H21A C21 H21C 109.5
H21B C21 H21C 109.5
Al1 C22 H22A 109.5
Al1 C22 H22B 109.5
H22A C22 H22B 109.5
Al1 C22 H22C 109.5
H22A C22 H22C 109.5
H22B C22 H22C 109.5
Al2 C23 H23A 109.5
Al2 C23 H23B 109.5
H23A C23 H23B 109.5
Al2 C23 H23C 109.5
H23A C23 H23C 109.5
H23B C23 H23C 109.5
Al2 C24 H24A 109.5
Al2 C24 H24B 109.5
H24A C24 H24B 109.5
Al2 C24 H24C 109.5
H24A C24 H24C 109.5
H24B C24 H24C 109.5
Al2 C25 H25A 109.5
Al2 C25 H25B 109.5
H25A C25 H25B 109.5
Al2 C25 H25C 109.5
H25A C25 H25C 109.5
H25B C25 H25C 109.5

loop_
_geom_bond_atom_site_label_1
_geom_bond_atom_site_label_2
_geom_bond_distance
Al1 O1 1.851(3)
Al1 C22 1.948(4)
Al1 C21 1.958(4)
Al1 N1 2.053(3)
Al2 O1 1.943(2)
Al2 C24 1.966(4)
Al2 C23 1.978(5)
Al2 C25 1.987(4)
O1 C1 1.416(4)
N1 C8 1.497(4)
N1 C12 1.505(4)
N1 C7 1.509(4)
C1 C6 1.395(5)
C1 C2 1.397(5)
C2 C3 1.410(5)
C2 C13 1.545(5)
C3 C4 1.373(5)
C3 H3 0.9400
C4 C5 1.399(5)
C4 C17 1.538(5)
C5 C6 1.382(5)
C5 H5 0.9400
C6 C7 1.504(5)
C7 H7A 0.9800
C7 H7B 0.9800
C8 C9 1.522(5)
C8 H8A 0.9800
C8 H8B 0.9800
C9 C10 1.515(6)
C9 H9A 0.9800
C9 H9B 0.9800
C10 C11 1.524(6)
C10 H10A 0.9800
C10 H10B 0.9800
C11 C12 1.518(5)
C11 H11A 0.9800
C11 H11B 0.9800
C12 H12A 0.9800
C12 H12B 0.9800
C13 C15 1.524(5)
C13 C14 1.532(5)
C13 C16 1.547(6)
C14 H14A 0.9700
C14 H14B 0.9700
C14 H14C 0.9700
C15 H15A 0.9700
C15 H15B 0.9700
C15 H15C 0.9700
C16 H16A 0.9700
C16 H16B 0.9700
C16 H16C 0.9700
C17 C20 1.526(5)
C17 C19 1.528(5)
C17 C18 1.528(5)
C18 H18A 0.9700
C18 H18B 0.9700
C18 H18C 0.9700
C19 H19A 0.9700
C19 H19B 0.9700
C19 H19C 0.9700
C20 H20A 0.9700
C20 H20B 0.9700
C20 H20C 0.9700
C21 H21A 0.9700
C21 H21B 0.9700
C21 H21C 0.9700
C22 H22A 0.9700
C22 H22B 0.9700
C22 H22C 0.9700
C23 H23A 0.9700
C23 H23B 0.9700
C23 H23C 0.9700
C24 H24A 0.9700
C24 H24B 0.9700
C24 H24C 0.9700
C25 H25A 0.9700
C25 H25B 0.9700
C25 H25C 0.9700

loop_
_geom_torsion_atom_site_label_1
_geom_torsion_atom_site_label_2
_geom_torsion_atom_site_label_3
_geom_torsion_atom_site_label_4
_geom_torsion
C22 Al1 O1 C1 -174.3(2)
C21 Al1 O1 C1 55.2(2)
N1 Al1 O1 C1 -58.0(2)
C22 Al1 O1 Al2 -19.2(2)
C21 Al1 O1 Al2 -149.67(18)
N1 Al1 O1 Al2 97.07(16)
C24 Al2 O1 C1 -140.7(2)
C23 Al2 O1 C1 -17.3(3)
C25 Al2 O1 C1 101.9(2)
C24 Al2 O1 Al1 66.3(2)
C23 Al2 O1 Al1 -170.33(19)
C25 Al2 O1 Al1 -51.1(2)
O1 Al1 N1 C8 119.1(2)
C22 Al1 N1 C8 -126.5(2)
C21 Al1 N1 C8 6.4(3)
O1 Al1 N1 C12 -115.9(2)
C22 Al1 N1 C12 -1.5(3)
C21 Al1 N1 C12 131.4(3)
O1 Al1 N1 C7 1.0(2)
C22 Al1 N1 C7 115.4(2)
C21 Al1 N1 C7 -111.7(2)
Al1 O1 C1 C6 64.0(3)
Al2 O1 C1 C6 -92.5(3)
Al1 O1 C1 C2 -113.9(3)
Al2 O1 C1 C2 89.6(3)
C6 C1 C2 C3 3.6(5)
O1 C1 C2 C3 -178.7(3)
C6 C1 C2 C13 -174.2(3)
O1 C1 C2 C13 3.5(6)
C1 C2 C3 C4 -0.9(5)
C13 C2 C3 C4 177.2(3)
C2 C3 C4 C5 -2.2(5)
C2 C3 C4 C17 177.9(3)
C3 C4 C5 C6 2.6(5)
C17 C4 C5 C6 -177.5(3)
C4 C5 C6 C1 0.0(5)
C4 C5 C6 C7 -179.7(3)
C2 C1 C6 C5 -3.2(5)
O1 C1 C6 C5 178.8(3)
C2 C1 C6 C7 176.4(3)
O1 C1 C6 C7 -1.5(4)
C5 C6 C7 N1 114.8(3)
C1 C6 C7 N1 -64.9(4)
C8 N1 C7 C6 -69.1(3)
C12 N1 C7 C6 175.0(3)
Al1 N1 C7 C6 52.9(3)
C12 N1 C8 C9 -55.5(4)
C7 N1 C8 C9 -170.0(3)
Al1 N1 C8 C9 72.5(4)
N1 C8 C9 C10 58.1(5)
C8 C9 C10 C11 -56.6(5)
C9 C10 C11 C12 56.1(5)
C8 N1 C12 C11 55.9(4)
C7 N1 C12 C11 171.3(3)
Al1 N1 C12 C11 -71.7(3)
C10 C11 C12 N1 -57.7(5)
C1 C2 C13 C15 -6.8(6)
C3 C2 C13 C15 175.4(3)
C1 C2 C13 C14 113.7(4)
C3 C2 C13 C14 -64.1(4)
C1 C2 C13 C16 -128.5(4)
C3 C2 C13 C16 53.7(4)
C3 C4 C17 C20 121.0(4)
C5 C4 C17 C20 -58.9(4)
C3 C4 C17 C19 -119.8(4)
C5 C4 C17 C19 60.3(4)
C3 C4 C17 C18 0.1(5)
C5 C4 C17 C18 -179.8(3)
